data_9015530
loop_
_publ_author_name
'Fruchart, D.'
'Soubeyroux, J.'
'Hempelmann, R.'

_publ_section_title
;
 Neutron diffraction in Ti1.2 Mn1.8 deuteride. Structural and
 magnetic aspects
 _cod_database_code 1008271
;
_journal_name_full 'Journal of the Less-Common Metals'
_journal_page_first 307
_journal_page_last 319
_journal_paper_doi 10.1016/0022-5088(84)90229-7
_journal_volume 99
_journal_year 1984
_chemical_formula_sum 'D6.264 Mn3.6 Ti2.4'
_space_group_IT_number 194
_symmetry_space_group_name_Hall '-P 6c 2c'
_symmetry_space_group_name_H-M 'P 63/m m c'
_cell_angle_alpha 90
_cell_angle_beta 90
_cell_angle_gamma 120
_cell_length_a 5.271
_cell_length_b 5.271
_cell_length_c 8.579
_cell_formula_units_Z 2
_cell_volume 206.421
_database_code_amcsd 0016193
_exptl_crystal_density_diffrn 5.234
_cod_duplicate_entry 1008271
_cod_original_formula_sum 'Ti2.4 Mn3.6 D6.264'
_cod_database_code 9015530
_amcsd_formula_title 'D3.13 Mn1.8 Ti1.2'

loop_
_space_group_symop_operation_xyz
x,y,z
-x,-x+y,1/2+z
x,x-y,1/2-z
-x+y,-x,1/2-z
x-y,x,1/2+z
-y,-x,z
y,x,-z
y,-x+y,-z
-y,x-y,z
x-y,-y,1/2+z
-x+y,y,1/2-z
x,y,1/2-z
-x,-y,1/2+z
x,x-y,z
-x,-x+y,-z
x-y,x,-z
-x+y,-x,z
y,x,1/2+z
-y,-x,1/2-z
-y,x-y,1/2-z
y,-x+y,1/2+z
-x+y,y,z
x-y,-y,-z
-x,-y,-z

loop_
_atom_site_label
_atom_site_fract_x
_atom_site_fract_y
_atom_site_fract_z
_atom_site_occupancy
Ti1 0.33333 0.66667 0.44200 1.00000
Ti2 0.00000 0.00000 0.00000 0.40000
Mn1 0.00000 0.00000 0.00000 0.60000
Mn2 0.82600 0.65200 0.25000 1.00000
D1 0.03970 0.34300 0.55200 0.22300
D2 0.46200 0.92400 0.62500 0.38600
D3 0.45100 0.90200 0.25000 0.22000
D4 0.21400 0.42800 0.25000 0.20400

loop_
_cod_related_entry_id
_cod_related_entry_database
_cod_related_entry_code
1 AMCSD 0016193
